data_7129908
loop_
_publ_author_name
'Mart\'inez-Camarena, \'Alvaro'
'Merino, Mari\'an'
'S\'anchez S\'anchez, Ana Virginia'
'Blasco, Salvador'
'Llinares, Jose Miguel'
'Mullor, Jos\'e Luis'
'Garc\'ia-Espa\~na, Enrique'

_publ_section_title
;
 An antioxidant boehmite amino-nanozyme able to disaggregate
 Huntington&#x2019;s inclusion bodies
;
_journal_name_full 'Chemical Communications'
_journal_paper_doi 10.1039/D2CC01257J
_journal_year 2022
_chemical_formula_moiety '2(C24 H34 Cu2 N8 O4), 4(Cl O4)'
_chemical_formula_sum 'C48 H68 Cl4 Cu4 N16 O24'
_chemical_formula_weight 1649.14
_space_group_crystal_system orthorhombic
_space_group_IT_number 29
_space_group_name_Hall 'P 2c -2ac'
_space_group_name_H-M_alt 'P c a 21'
_atom_sites_solution_hydrogens mixed
_audit_creation_date 2021-03-24
_audit_creation_method
;
Olex2 1.2
(compiled May 29 2018 13:30:08 for OlexSys, GUI svn.r5506)
;
_audit_update_record
;
2021-03-24 deposited with the CCDC.	2022-03-28 downloaded from the CCDC.
;
_cell_angle_alpha 90
_cell_angle_beta 90
_cell_angle_gamma 90
_cell_formula_units_Z 4
_cell_length_a 16.8069(4)
_cell_length_b 17.5647(4)
_cell_length_c 20.3780(5)
_cell_measurement_reflns_used 9906
_cell_measurement_temperature 120(2)
_cell_measurement_theta_max 35.11
_cell_measurement_theta_min 2.42
_cell_volume 6015.8(2)
_computing_molecular_graphics 'Olex2 (Dolomanov et al., 2009)'
_computing_publication_material 'Olex2 (Dolomanov et al., 2009)'
_computing_structure_refinement 'ShelXL (Sheldrick, 2015)'
_computing_structure_solution 'SHELXT 2014/5 (Sheldrick, 2014)'
_diffrn_ambient_temperature 120.15
_diffrn_measured_fraction_theta_full 0.997
_diffrn_measured_fraction_theta_max 0.999
_diffrn_measurement_device_type 'Bruker APEX-II CCD'
_diffrn_measurement_method '\f and \w scans'
_diffrn_radiation_type MoK\a
_diffrn_radiation_wavelength 0.71073
_diffrn_reflns_av_R_equivalents 0.0692
_diffrn_reflns_av_unetI/netI 0.0767
_diffrn_reflns_Laue_measured_fraction_full 0.997
_diffrn_reflns_Laue_measured_fraction_max 0.999
_diffrn_reflns_limit_h_max 25
_diffrn_reflns_limit_h_min -25
_diffrn_reflns_limit_k_max 26
_diffrn_reflns_limit_k_min -26
_diffrn_reflns_limit_l_max 31
_diffrn_reflns_limit_l_min -30
_diffrn_reflns_number 84290
_diffrn_reflns_point_group_measured_fraction_full 0.997
_diffrn_reflns_point_group_measured_fraction_max 0.993
_diffrn_reflns_theta_full 25.242
_diffrn_reflns_theta_max 33.000
_diffrn_reflns_theta_min 2.311
_diffrn_standards_number 0
_exptl_absorpt_coefficient_mu 1.670
_exptl_absorpt_correction_T_max 0.7471
_exptl_absorpt_correction_T_min 0.6603
_exptl_absorpt_correction_type multi-scan
_exptl_absorpt_process_details
;
SADABS-2016/2 (Bruker,2016) was used for absorption correction.
wR2(int) was 0.1467 before and 0.0698 after correction.
The Ratio of minimum to maximum transmission is 0.8838.
The \l/2 correction factor is Not present.
;
_exptl_crystal_colour 'clear blue'
_exptl_crystal_colour_lustre clear
_exptl_crystal_colour_primary blue
_exptl_crystal_density_diffrn 1.821
_exptl_crystal_description needle
_exptl_crystal_F_000 3376
_exptl_crystal_size_max 0.11
_exptl_crystal_size_mid 0.092
_exptl_crystal_size_min 0.08
_refine_diff_density_max 1.302
_refine_diff_density_min -1.002
_refine_diff_density_rms 0.125
_refine_ls_abs_structure_details
;
 Refined as an inversion twin.
;
_refine_ls_abs_structure_Flack 0.53(3)
_refine_ls_extinction_method none
_refine_ls_goodness_of_fit_ref 1.015
_refine_ls_hydrogen_treatment constr
_refine_ls_matrix_type full
_refine_ls_number_parameters 866
_refine_ls_number_reflns 22522
_refine_ls_number_restraints 19
_refine_ls_restrained_S_all 1.014
_refine_ls_R_factor_all 0.1244
_refine_ls_R_factor_gt 0.0556
_refine_ls_shift/su_max 0.001
_refine_ls_shift/su_mean 0.000
_refine_ls_structure_factor_coef Fsqd
_refine_ls_weighting_details 'w=1/[\s^2^(Fo^2^)+(0.0483P)^2^+10.2320P] where P=(Fo^2^+2Fc^2^)/3'
_refine_ls_weighting_scheme calc
_refine_ls_wR_factor_gt 0.1181
_refine_ls_wR_factor_ref 0.1547
_reflns_Friedel_coverage 0.941
_reflns_Friedel_fraction_full 0.996
_reflns_Friedel_fraction_max 0.987
_reflns_number_gt 12595
_reflns_number_total 22522
_reflns_threshold_expression 'I > 2\s(I)'
_cod_data_source_file d2cc01257j2.cif
_cod_data_source_block am9_0m_pl
_cod_database_code 7129908
_shelx_shelxl_version_number 2018/3
_shelx_space_group_comment
;
The symmetry employed for this shelxl refinement is uniquely defined
by the following loop, which should always be used as a source of
symmetry information in preference to the above space-group names.
They are only intended as comments.
;
_shelx_estimated_absorpt_t_max 0.878
_shelx_estimated_absorpt_t_min 0.838
_olex2_refinement_description
;
1. Twinned data refinement
 Scales: 0.47(3)
 0.53(3)
2. Fixed Uiso
 At 1.2 times of:
  All C(H) groups, All C(H,H) groups, All N(H) groups
3. Uiso/Uaniso restraints and constraints
Uanis(N9) \\sim Ueq: with sigma of 0.1 and sigma for terminal atoms of 0.2
Uanis(N13) \\sim Ueq: with sigma of 0.01 and sigma for terminal atoms of 0.02
Uanis(N1) \\sim Ueq: with sigma of 0.001 and sigma for terminal atoms of 0.002
4.a Riding coordinates:
 N2(H2), N3(H3), N4(H4), N6(H6), N7(H7), N8(H8), N10(H10), N11(H11), N12(H12A),
  N14(H14), N15(H15A), N16(H16)
4.b Secondary CH2 refined with riding coordinates:
 C5(H5A,H5B), C6(H6A,H6B), C7(H7A,H7B), C8(H8A,H8B), C9(H9A,H9B), C10(H10A,
 H10B), C17(H17A,H17B), C18(H18A,H18B), C19(H19A,H19B), C20(H20A,H20B),
 C21(H21A,H21B), C22(H22A,H22B), C29(H29A,H29B), C30(H30A,H30B), C31(H31A,H31B),
  C32(H32A,H32B), C33(H33A,H33B), C34(H34A,H34B), C41(H41A,H41B), C42(H42A,
 H42B), C43(H43A,H43B), C45(H45A,H45B), C46(H46A,H46B), C47(H47A,H47B)
4.c Aromatic/amide H refined with riding coordinates:
 C3(H3A), C12(H12), C15(H15), C24(H24), C27(H27), C36(H36), C39(H39), C49(H49)
;
_olex2_submission_special_instructions 'No special instructions were received'

loop_
_space_group_symop_operation_xyz
'x, y, z'
'-x, -y, z+1/2'
'-x+1/2, y, z+1/2'
'x+1/2, -y, z'

loop_
_atom_site_label
_atom_site_type_symbol
_atom_site_fract_x
_atom_site_fract_y
_atom_site_fract_z
_atom_site_U_iso_or_equiv
_atom_site_adp_type
_atom_site_occupancy
_atom_site_site_symmetry_order
_atom_site_calc_flag
_atom_site_refinement_flags_posn
_atom_site_refinement_flags_adp
_atom_site_refinement_flags_occupancy
_atom_site_disorder_assembly
_atom_site_disorder_group
Cu1 Cu 0.04272(8) 1.32492(6) 0.74237(5) 0.0136(3) Uani 1 1 d . . . . .
Cu2 Cu 0.04776(8) 1.07449(6) 0.43696(6) 0.0138(3) Uani 1 1 d . . . . .
Cu3 Cu 0.04507(8) 0.82467(6) 0.74709(5) 0.0146(3) Uani 1 1 d . . . . .
Cu4 Cu 0.03984(8) 0.57533(6) 0.43583(5) 0.0133(3) Uani 1 1 d . . . . .
O1 O 0.0294(5) 0.9339(4) 0.7492(5) 0.0230(19) Uani 1 1 d . . . . .
O2 O 0.1112(5) 0.9587(4) 0.8354(4) 0.0337(18) Uani 1 1 d . . . . .
O3 O 0.0198(5) 0.4333(4) 0.7416(5) 0.0218(17) Uani 1 1 d . . . . .
O4 O 0.0782(6) 0.4548(4) 0.8394(4) 0.045(2) Uani 1 1 d . . . . .
O5 O 0.0170(5) 0.6849(4) 0.4347(5) 0.0216(16) Uani 1 1 d . . . . .
O6 O 0.0781(5) 0.7045(4) 0.3390(4) 0.0314(18) Uani 1 1 d . . . . .
O7 O 0.0295(5) 0.1842(4) 0.4370(6) 0.0242(18) Uani 1 1 d . . . . .
O8 O 0.0981(6) 0.2058(4) 0.3452(4) 0.052(3) Uani 1 1 d . . . . .
N1 N 0.0490(5) 1.2161(5) 0.7569(5) 0.0124(18) Uani 1 1 d . U . . .
N2 N 0.1492(6) 1.3217(4) 0.7919(6) 0.017(2) Uani 1 1 d . . . . .
H2 H 0.146153 1.359159 0.828809 0.020 Uiso 1 1 d R . . . .
N3 N 0.1209(6) 1.3267(5) 0.6518(5) 0.0210(19) Uani 1 1 d . . . . .
H3 H 0.120869 1.378596 0.631509 0.025 Uiso 1 1 d R . . . .
N4 N -0.0437(5) 1.2901(5) 0.6765(5) 0.017(2) Uani 1 1 d . . . . .
H4 H -0.089717 1.326185 0.678693 0.020 Uiso 1 1 d R . . . .
N5 N 0.0411(5) 0.7162(5) 0.7629(5) 0.0136(19) Uani 1 1 d . . . . .
N6 N 0.1532(6) 0.8124(5) 0.7936(6) 0.019(2) Uani 1 1 d . . . . .
H6 H 0.158227 0.853110 0.827634 0.022 Uiso 1 1 d R . . . .
N7 N 0.1188(7) 0.8184(6) 0.6547(6) 0.025(2) Uani 1 1 d . . . . .
H7 H 0.127586 0.870329 0.635992 0.030 Uiso 1 1 d R . . . .
N8 N -0.0477(5) 0.7980(5) 0.6850(5) 0.0171(19) Uani 1 1 d . . . . .
H8 H -0.091116 0.836414 0.690613 0.020 Uiso 1 1 d R . . . .
N9 N 0.0425(5) 0.9661(5) 0.4178(5) 0.0135(19) Uani 1 1 d . U . . .
N10 N 0.1543(6) 1.0650(5) 0.3853(5) 0.0150(18) Uani 1 1 d . . . . .
H10 H 0.158291 1.106726 0.352075 0.018 Uiso 1 1 d R . . . .
N11 N 0.1235(6) 1.0653(5) 0.5236(5) 0.023(2) Uani 1 1 d . . . . .
H11 H 0.133868 1.116593 0.543109 0.028 Uiso 1 1 d R . . . .
N12 N -0.0421(5) 1.0457(5) 0.5020(6) 0.019(2) Uani 1 1 d . . . . .
H12A H -0.084854 1.085365 0.500030 0.023 Uiso 1 1 d R . . . .
N13 N 0.0462(5) 0.4652(5) 0.4234(5) 0.015(2) Uani 1 1 d . U . . .
N14 N 0.1492(6) 0.5715(4) 0.3878(6) 0.0159(19) Uani 1 1 d . . . . .
H14 H 0.148682 0.607974 0.350178 0.019 Uiso 1 1 d R . . . .
N15 N 0.1135(6) 0.5798(5) 0.5254(5) 0.021(2) Uani 1 1 d . . . . .
H15A H 0.113952 0.632545 0.543776 0.026 Uiso 1 1 d R . . . .
N16 N -0.0495(5) 0.5431(5) 0.5010(6) 0.0171(19) Uani 1 1 d . . . . .
H16 H -0.094913 0.579653 0.497051 0.021 Uiso 1 1 d R . . . .
C1 C 0.0662(7) 0.9771(6) 0.7879(6) 0.023(2) Uani 1 1 d . . . . .
C2 C 0.0606(7) 1.0622(6) 0.7741(6) 0.017(2) Uani 1 1 d . . . . .
C3 C -0.0019(7) 1.0923(5) 0.7375(6) 0.016(2) Uani 1 1 d . . . . .
H3A H -0.040482 1.059797 0.718046 0.019 Uiso 1 1 calc R . . . .
C4 C -0.0066(7) 1.1698(5) 0.7301(6) 0.014(2) Uani 1 1 d . . . . .
C5 C -0.0710(6) 1.2137(6) 0.6967(6) 0.016(2) Uani 1 1 d . . . . .
H5A H -0.089104 1.185277 0.657544 0.020 Uiso 1 1 calc R . . . .
H5B H -0.116816 1.219017 0.726865 0.020 Uiso 1 1 calc R . . . .
C6 C -0.0084(7) 1.2930(6) 0.6098(6) 0.023(2) Uani 1 1 d . . . . .
H6A H -0.015296 1.344876 0.591699 0.027 Uiso 1 1 calc R . . . .
H6B H -0.037358 1.257150 0.580957 0.027 Uiso 1 1 calc R . . . .
C7 C 0.0810(6) 1.2725(6) 0.6094(6) 0.022(2) Uani 1 1 d . . . . .
H7A H 0.089043 1.220015 0.625801 0.027 Uiso 1 1 calc R . . . .
H7B H 0.102527 1.275742 0.564220 0.027 Uiso 1 1 calc R . . . .
C8 C 0.1988(5) 1.3094(5) 0.6786(5) 0.025(2) Uani 1 1 d . . . . .
H8A H 0.240655 1.326412 0.647683 0.030 Uiso 1 1 calc R . . . .
H8B H 0.204260 1.253722 0.684725 0.030 Uiso 1 1 calc R . . . .
C9 C 0.2088(6) 1.3500(5) 0.7444(6) 0.0237(19) Uani 1 1 d . . . . .
H9A H 0.263005 1.340741 0.761643 0.028 Uiso 1 1 calc R . . . .
H9B H 0.202049 1.405515 0.738270 0.028 Uiso 1 1 calc R . . . .
C10 C 0.1650(7) 1.2470(5) 0.8199(6) 0.023(2) Uani 1 1 d . . . . .
H10A H 0.157714 1.248987 0.868071 0.028 Uiso 1 1 calc R . . . .
H10B H 0.220949 1.232526 0.810968 0.028 Uiso 1 1 calc R . . . .
C11 C 0.1103(7) 1.1880(5) 0.7913(6) 0.014(2) Uani 1 1 d . . . . .
C12 C 0.1166(7) 1.1104(5) 0.8014(6) 0.019(2) Uani 1 1 d . . . . .
H12 H 0.159083 1.090281 0.826868 0.023 Uiso 1 1 calc R . . . .
C13 C 0.0475(7) 0.4755(6) 0.7867(6) 0.021(2) Uani 1 1 d . . . . .
C14 C 0.0441(7) 0.5605(6) 0.7758(6) 0.018(2) Uani 1 1 d . . . . .
C15 C -0.0164(6) 0.5952(5) 0.7397(6) 0.015(2) Uani 1 1 d . . . . .
H15 H -0.056647 0.565727 0.719090 0.018 Uiso 1 1 calc R . . . .
C16 C -0.0161(7) 0.6730(5) 0.7347(7) 0.014(2) Uani 1 1 d . . . . .
C17 C -0.0787(6) 0.7221(5) 0.7020(6) 0.017(2) Uani 1 1 d . . . . .
H17A H -0.097509 0.696494 0.661567 0.020 Uiso 1 1 calc R . . . .
H17B H -0.124753 0.727825 0.731838 0.020 Uiso 1 1 calc R . . . .
C18 C -0.0166(7) 0.8027(7) 0.6171(6) 0.024(2) Uani 1 1 d . . . . .
H18A H -0.018084 0.856397 0.602311 0.029 Uiso 1 1 calc R . . . .
H18B H -0.051271 0.772688 0.587610 0.029 Uiso 1 1 calc R . . . .
C19 C 0.0689(7) 0.7729(7) 0.6120(7) 0.027(3) Uani 1 1 d . . . . .
H19A H 0.070994 0.718784 0.625432 0.033 Uiso 1 1 calc R . . . .
H19B H 0.087890 0.776787 0.566136 0.033 Uiso 1 1 calc R . . . .
C20 C 0.1937(7) 0.7867(8) 0.6792(6) 0.044(3) Uani 1 1 d . . . . .
H20A H 0.236567 0.795114 0.646622 0.053 Uiso 1 1 calc R . . . .
H20B H 0.188054 0.731241 0.686266 0.053 Uiso 1 1 calc R . . . .
C21 C 0.2147(7) 0.8254(7) 0.7429(7) 0.040(3) Uani 1 1 d . . . . .
H21A H 0.266414 0.805651 0.758823 0.048 Uiso 1 1 calc R . . . .
H21B H 0.220556 0.880748 0.735264 0.048 Uiso 1 1 calc R . . . .
C22 C 0.1578(7) 0.7387(6) 0.8259(6) 0.023(2) Uani 1 1 d . . . . .
H22A H 0.145726 0.744850 0.873150 0.028 Uiso 1 1 calc R . . . .
H22B H 0.212591 0.718427 0.821945 0.028 Uiso 1 1 calc R . . . .
C23 C 0.1004(7) 0.6834(6) 0.7960(6) 0.016(2) Uani 1 1 d . . . . .
C24 C 0.1028(7) 0.6052(6) 0.8034(7) 0.021(2) Uani 1 1 d . . . . .
H24 H 0.144845 0.582167 0.827520 0.025 Uiso 1 1 calc R . . . .
C25 C 0.0481(8) 0.7269(5) 0.3900(7) 0.025(3) Uani 1 1 d . . . . .
C26 C 0.0448(7) 0.8111(6) 0.4031(6) 0.018(2) Uani 1 1 d . . . . .
C27 C 0.1032(7) 0.8555(5) 0.3735(6) 0.018(2) Uani 1 1 d . . . . .
H27 H 0.144016 0.832696 0.347913 0.022 Uiso 1 1 calc R . . . .
C28 C 0.1007(7) 0.9349(5) 0.3822(6) 0.015(2) Uani 1 1 d . . . . .
C29 C 0.1581(7) 0.9897(5) 0.3517(6) 0.022(2) Uani 1 1 d . . . . .
H29A H 0.212730 0.969016 0.354966 0.026 Uiso 1 1 calc R . . . .
H29B H 0.145107 0.996115 0.304677 0.026 Uiso 1 1 calc R . . . .
C30 C 0.2183(5) 1.0727(5) 0.4346(6) 0.027(2) Uani 1 1 d . . . . .
H30A H 0.226852 1.127309 0.444203 0.032 Uiso 1 1 calc R . . . .
H30B H 0.268334 1.051898 0.416357 0.032 Uiso 1 1 calc R . . . .
C31 C 0.1982(6) 1.0305(5) 0.4991(5) 0.026(2) Uani 1 1 d . . . . .
H31A H 0.190626 0.975455 0.490813 0.032 Uiso 1 1 calc R . . . .
H31B H 0.241535 1.037024 0.531503 0.032 Uiso 1 1 calc R . . . .
C32 C 0.0763(7) 1.0171(7) 0.5696(6) 0.025(2) Uani 1 1 d . . . . .
H32A H 0.077898 0.963261 0.555330 0.030 Uiso 1 1 calc R . . . .
H32B H 0.098738 1.020448 0.614379 0.030 Uiso 1 1 calc R . . . .
C33 C -0.0069(8) 1.0452(6) 0.5693(7) 0.027(3) Uani 1 1 d . . . . .
H33A H -0.008198 1.097528 0.587412 0.032 Uiso 1 1 calc R . . . .
H33B H -0.039663 1.012423 0.598124 0.032 Uiso 1 1 calc R . . . .
C34 C -0.0761(7) 0.9704(5) 0.4826(6) 0.018(2) Uani 1 1 d . . . . .
H34A H -0.122481 0.978124 0.453350 0.022 Uiso 1 1 calc R . . . .
H34B H -0.094450 0.942671 0.522119 0.022 Uiso 1 1 calc R . . . .
C35 C -0.0139(7) 0.9246(5) 0.4478(7) 0.015(2) Uani 1 1 d . . . . .
C36 C -0.0144(7) 0.8450(6) 0.4421(7) 0.019(2) Uani 1 1 d . . . . .
H36 H -0.053462 0.815048 0.463787 0.023 Uiso 1 1 calc R . . . .
C37 C 0.0645(8) 0.2271(6) 0.3948(6) 0.026(3) Uani 1 1 d . . . . .
C38 C 0.0564(8) 0.3115(6) 0.4079(6) 0.021(2) Uani 1 1 d . . . . .
C39 C 0.1149(7) 0.3585(5) 0.3809(6) 0.019(2) Uani 1 1 d . . . . .
H39 H 0.158234 0.337979 0.356808 0.022 Uiso 1 1 calc R . . . .
C40 C 0.1073(7) 0.4362(6) 0.3907(6) 0.017(2) Uani 1 1 d . . . . .
C41 C 0.1659(6) 0.4932(5) 0.3627(6) 0.018(2) Uani 1 1 d . . . . .
H41A H 0.220692 0.478177 0.374965 0.022 Uiso 1 1 calc R . . . .
H41B H 0.162171 0.493033 0.314227 0.022 Uiso 1 1 calc R . . . .
C42 C 0.2071(6) 0.5975(6) 0.4371(6) 0.032(2) Uani 1 1 d . . . . .
H42A H 0.201827 0.653176 0.443155 0.039 Uiso 1 1 calc R . . . .
H42B H 0.261721 0.586935 0.421277 0.039 Uiso 1 1 calc R . . . .
C43 C 0.1941(6) 0.5571(7) 0.5038(6) 0.041(3) Uani 1 1 d . . . . .
H43A H 0.197561 0.501121 0.498596 0.049 Uiso 1 1 calc R . . . .
H43B H 0.234594 0.573545 0.536133 0.049 Uiso 1 1 calc R . . . .
C45 C 0.0697(7) 0.5278(7) 0.5705(6) 0.024(2) Uani 1 1 d . . . . .
H45A H 0.090496 0.533277 0.615721 0.029 Uiso 1 1 calc R . . . .
H45B H 0.077433 0.474279 0.556549 0.029 Uiso 1 1 calc R . . . .
C46 C -0.0167(8) 0.5475(7) 0.5689(7) 0.028(3) Uani 1 1 d . . . . .
H46A H -0.046378 0.511991 0.597623 0.034 Uiso 1 1 calc R . . . .
H46B H -0.024226 0.599665 0.586171 0.034 Uiso 1 1 calc R . . . .
C47 C -0.0774(6) 0.4656(5) 0.4826(6) 0.017(2) Uani 1 1 d . . . . .
H47A H -0.122705 0.469513 0.451722 0.020 Uiso 1 1 calc R . . . .
H47B H -0.095796 0.438162 0.522271 0.020 Uiso 1 1 calc R . . . .
C48 C -0.0098(7) 0.4224(5) 0.4508(6) 0.013(2) Uani 1 1 d . . . . .
C49 C -0.0058(7) 0.3428(6) 0.4442(7) 0.019(2) Uani 1 1 d . . . . .
H49 H -0.044601 0.311015 0.464179 0.023 Uiso 1 1 calc R . . . .
Cl1 Cl 0.27488(18) 1.07598(14) 0.68070(18) 0.0248(6) Uani 1 1 d . . . . .
O11 O 0.3370(6) 1.0719(5) 0.6345(6) 0.054(3) Uani 1 1 d . . . . .
O12 O 0.2441(5) 1.0053(3) 0.7015(4) 0.056(2) Uani 1 1 d . . . . .
O13 O 0.3012(6) 1.1183(5) 0.7372(5) 0.032(2) Uani 1 1 d . . . . .
O14 O 0.2086(4) 1.1177(3) 0.6491(3) 0.0353(15) Uani 1 1 d . . . . .
Cl2 Cl 0.21508(19) 0.81964(16) 1.00000(18) 0.0268(6) Uani 1 1 d . . . . .
O21 O 0.1854(4) 0.7420(3) 0.9891(4) 0.0416(16) Uani 1 1 d . . . . .
O22 O 0.1981(5) 0.8664(4) 0.9434(5) 0.033(2) Uani 1 1 d . . . . .
O23 O 0.1714(6) 0.8493(5) 1.0542(5) 0.042(2) Uani 1 1 d . . . . .
O24 O 0.2960(4) 0.8188(4) 1.0119(4) 0.0454(17) Uani 1 1 d . . . . .
Cl3 Cl -0.22428(18) 0.67113(14) 0.49706(18) 0.0234(6) Uani 1 1 d . . . . .
O31 O -0.1625(6) 0.6716(5) 0.5450(5) 0.051(3) Uani 1 1 d . . . . .
O32 O -0.1986(5) 0.6256(4) 0.4416(5) 0.0245(16) Uani 1 1 d . . . . .
O33 O -0.2925(5) 0.6400(6) 0.5230(4) 0.083(3) Uani 1 1 d . . . . .
O34 O -0.2381(10) 0.7454(4) 0.4777(5) 0.130(5) Uani 1 1 d . . . . .
Cl4 Cl 0.28698(18) 0.57319(14) 0.68517(17) 0.0221(6) Uani 1 1 d . . . . .
O41 O 0.3060(6) 0.6189(5) 0.7420(5) 0.034(2) Uani 1 1 d . . . . .
O42 O 0.3056(7) 0.4961(4) 0.7002(5) 0.094(4) Uani 1 1 d . . . . .
O43 O 0.3333(6) 0.5967(5) 0.6306(5) 0.044(2) Uani 1 1 d . . . . .
O44 O 0.2061(5) 0.5832(7) 0.6679(5) 0.108(5) Uani 1 1 d . . . . .

loop_
_atom_site_aniso_label
_atom_site_aniso_U_11
_atom_site_aniso_U_22
_atom_site_aniso_U_33
_atom_site_aniso_U_23
_atom_site_aniso_U_13
_atom_site_aniso_U_12
Cu1 0.0172(6) 0.0070(5) 0.0166(8) 0.0004(5) -0.0017(5) 0.0006(4)
Cu2 0.0141(6) 0.0069(5) 0.0206(7) -0.0002(5) -0.0001(6) 0.0003(4)
Cu3 0.0175(6) 0.0068(5) 0.0196(9) 0.0009(5) -0.0019(5) -0.0001(4)
Cu4 0.0150(6) 0.0068(5) 0.0182(7) 0.0001(5) 0.0002(6) -0.0003(4)
O1 0.031(4) 0.004(3) 0.034(5) 0.003(3) -0.008(3) 0.000(2)
O2 0.065(5) 0.013(3) 0.023(4) 0.001(2) -0.015(3) 0.005(3)
O3 0.030(4) 0.010(3) 0.025(4) 0.000(3) -0.006(3) 0.001(2)
O4 0.104(7) 0.013(3) 0.017(4) -0.001(3) -0.008(4) 0.019(4)
O5 0.027(3) 0.010(3) 0.029(4) 0.003(3) -0.002(3) 0.001(2)
O6 0.061(5) 0.014(3) 0.019(3) -0.002(2) 0.005(3) 0.006(3)
O7 0.027(4) 0.009(3) 0.037(5) 0.002(3) 0.000(4) -0.001(2)
O8 0.128(8) 0.012(3) 0.017(4) 0.002(3) 0.021(4) 0.017(4)
N1 0.013(2) 0.011(2) 0.013(2) 0.0003(13) 0.0003(13) -0.0001(13)
N2 0.020(5) 0.013(3) 0.018(5) -0.002(3) -0.005(3) -0.001(3)
N3 0.019(4) 0.033(4) 0.011(4) 0.004(3) -0.001(3) -0.006(3)
N4 0.017(4) 0.015(4) 0.019(5) 0.005(3) -0.001(3) 0.003(3)
N5 0.017(4) 0.009(3) 0.015(4) -0.001(3) 0.001(3) 0.002(2)
N6 0.019(4) 0.017(3) 0.020(5) -0.004(3) -0.003(4) -0.004(3)
N7 0.024(4) 0.034(4) 0.017(4) 0.004(3) 0.000(3) -0.005(3)
N8 0.015(4) 0.017(4) 0.019(4) 0.005(3) 0.000(3) 0.002(3)
N9 0.015(3) 0.013(3) 0.013(4) -0.002(2) 0.000(3) -0.003(2)
N10 0.015(4) 0.018(3) 0.012(4) 0.000(3) -0.001(3) -0.003(3)
N11 0.021(4) 0.031(4) 0.018(4) -0.007(3) 0.003(3) -0.009(3)
N12 0.014(4) 0.013(3) 0.031(5) -0.008(3) 0.005(3) 0.000(3)
N13 0.023(4) 0.005(3) 0.016(3) 0.002(2) 0.003(3) 0.001(2)
N14 0.016(4) 0.014(3) 0.017(5) 0.001(3) -0.004(3) -0.004(3)
N15 0.019(4) 0.029(4) 0.016(4) -0.003(3) 0.000(3) -0.005(3)
N16 0.017(4) 0.011(3) 0.024(5) -0.003(3) 0.005(3) -0.001(3)
C1 0.034(5) 0.014(4) 0.020(5) -0.001(4) 0.003(4) 0.006(4)
C2 0.026(5) 0.013(4) 0.011(5) 0.001(3) 0.001(4) 0.004(3)
C3 0.023(4) 0.011(4) 0.014(5) -0.001(3) -0.001(4) -0.004(3)
C4 0.015(4) 0.015(4) 0.012(5) 0.003(3) -0.006(4) -0.001(3)
C5 0.014(4) 0.017(4) 0.018(5) -0.003(4) 0.003(4) -0.002(3)
C6 0.027(5) 0.027(5) 0.015(5) 0.010(4) -0.008(4) -0.005(4)
C7 0.014(4) 0.033(5) 0.020(5) 0.000(4) 0.000(3) -0.004(4)
C8 0.017(4) 0.039(5) 0.019(4) -0.001(4) 0.008(3) -0.007(4)
C9 0.020(4) 0.026(4) 0.025(5) 0.004(4) -0.002(4) -0.005(3)
C10 0.030(5) 0.017(4) 0.023(5) 0.001(4) -0.011(4) 0.002(4)
C11 0.019(4) 0.011(4) 0.013(5) -0.002(3) -0.006(3) 0.001(3)
C12 0.028(5) 0.014(4) 0.014(5) -0.003(3) -0.006(4) -0.003(3)
C13 0.032(5) 0.013(4) 0.018(5) 0.001(3) 0.001(4) 0.004(3)
C14 0.027(5) 0.013(4) 0.012(5) 0.003(4) 0.000(3) 0.001(3)
C15 0.023(5) 0.010(4) 0.013(5) -0.003(3) 0.005(4) -0.003(3)
C16 0.014(5) 0.017(4) 0.011(5) 0.001(3) 0.002(4) 0.003(3)
C17 0.013(4) 0.016(4) 0.020(6) -0.004(4) 0.002(4) -0.008(3)
C18 0.021(5) 0.030(5) 0.021(6) 0.010(4) -0.006(4) -0.005(4)
C19 0.030(6) 0.036(6) 0.016(6) 0.003(4) -0.002(4) -0.009(4)
C20 0.018(5) 0.093(8) 0.022(6) 0.004(5) 0.003(4) 0.001(5)
C21 0.023(5) 0.074(8) 0.022(6) 0.010(5) 0.003(4) -0.015(5)
C22 0.025(5) 0.021(4) 0.025(5) -0.001(4) -0.008(4) -0.002(4)
C23 0.018(5) 0.017(4) 0.013(5) -0.001(3) -0.004(4) 0.004(3)
C24 0.027(5) 0.014(4) 0.023(5) -0.002(4) -0.004(4) 0.005(3)
C25 0.050(7) 0.006(4) 0.019(5) -0.002(3) -0.007(4) 0.002(3)
C26 0.033(6) 0.007(3) 0.015(5) 0.002(3) -0.003(4) -0.001(3)
C27 0.034(5) 0.009(4) 0.012(4) -0.005(3) 0.001(4) 0.006(3)
C28 0.022(5) 0.009(4) 0.014(5) -0.002(3) 0.004(4) 0.002(3)
C29 0.028(5) 0.014(4) 0.024(5) -0.003(4) 0.009(4) 0.000(4)
C30 0.015(4) 0.039(5) 0.027(5) -0.001(4) 0.008(3) -0.008(3)
C31 0.018(4) 0.041(5) 0.021(5) 0.003(4) -0.002(3) 0.006(4)
C32 0.032(6) 0.032(5) 0.012(5) -0.003(4) -0.008(4) -0.008(4)
C33 0.032(6) 0.023(5) 0.024(6) -0.005(4) 0.004(5) -0.009(4)
C34 0.017(5) 0.014(4) 0.023(6) -0.011(3) 0.005(4) -0.002(3)
C35 0.022(5) 0.007(3) 0.016(5) -0.001(3) -0.003(4) -0.003(3)
C36 0.030(5) 0.012(4) 0.015(5) -0.003(4) 0.001(4) -0.004(3)
C37 0.052(7) 0.009(4) 0.018(5) 0.001(4) -0.006(5) 0.003(4)
C38 0.043(6) 0.007(4) 0.011(5) 0.000(3) -0.004(4) -0.002(4)
C39 0.029(5) 0.015(4) 0.012(5) -0.001(3) 0.004(4) 0.010(3)
C40 0.024(5) 0.013(4) 0.016(5) 0.003(4) 0.000(4) 0.002(3)
C41 0.017(4) 0.013(4) 0.025(5) 0.006(3) 0.007(4) 0.004(3)
C42 0.018(4) 0.058(6) 0.021(5) 0.003(5) 0.002(4) -0.015(4)
C43 0.016(4) 0.088(8) 0.019(5) 0.003(5) -0.004(4) 0.003(5)
C45 0.029(6) 0.031(5) 0.012(5) -0.002(4) -0.006(4) -0.005(4)
C46 0.038(6) 0.031(5) 0.016(5) -0.008(4) 0.006(4) -0.008(5)
C47 0.014(4) 0.014(4) 0.022(5) -0.007(3) 0.005(4) -0.003(3)
C48 0.018(4) 0.009(4) 0.013(5) 0.002(3) -0.002(4) -0.006(3)
C49 0.029(5) 0.013(4) 0.015(5) 0.000(4) -0.005(4) -0.006(3)
Cl1 0.0311(14) 0.0230(10) 0.0204(14) -0.0011(9) -0.0009(11) -0.0112(9)
O11 0.030(4) 0.080(6) 0.053(6) -0.034(5) 0.021(4) -0.014(4)
O12 0.082(5) 0.027(3) 0.057(5) 0.007(3) 0.013(4) -0.027(4)
O13 0.033(5) 0.043(4) 0.021(4) -0.001(4) -0.005(4) -0.010(4)
O14 0.043(4) 0.028(3) 0.035(3) 0.004(2) -0.018(3) 0.002(3)
Cl2 0.0281(13) 0.0348(12) 0.0176(13) 0.0004(11) 0.0000(10) 0.0152(10)
O21 0.053(4) 0.030(3) 0.042(4) -0.002(3) -0.005(3) 0.007(3)
O22 0.037(5) 0.038(4) 0.024(4) 0.011(4) -0.004(4) 0.004(4)
O23 0.048(5) 0.049(4) 0.029(4) 0.001(4) 0.005(4) 0.028(4)
O24 0.020(3) 0.079(5) 0.037(4) 0.012(4) -0.003(3) 0.005(3)
Cl3 0.0263(13) 0.0247(11) 0.0192(13) -0.0011(10) -0.0001(10) 0.0066(9)
O31 0.020(4) 0.094(7) 0.041(6) -0.033(5) -0.004(4) 0.008(4)
O32 0.027(4) 0.026(3) 0.021(4) -0.006(3) 0.004(4) 0.004(3)
O33 0.024(4) 0.179(10) 0.047(5) -0.057(6) 0.014(4) -0.024(5)
O34 0.312(16) 0.029(4) 0.050(6) 0.013(4) 0.061(8) 0.061(7)
Cl4 0.0215(11) 0.0262(10) 0.0186(13) 0.0006(9) -0.0040(9) -0.0090(9)
O41 0.043(5) 0.044(4) 0.016(4) -0.007(4) -0.011(4) 0.001(4)
O42 0.197(11) 0.027(4) 0.058(6) 0.011(4) -0.033(7) -0.028(5)
O43 0.044(5) 0.065(5) 0.022(4) -0.005(4) 0.010(4) -0.023(4)
O44 0.015(4) 0.237(13) 0.071(7) -0.097(8) -0.005(4) 0.002(6)

loop_
_atom_type_symbol
_atom_type_description
_atom_type_scat_dispersion_real
_atom_type_scat_dispersion_imag
_atom_type_scat_source
C C 0.0033 0.0016 'International Tables Vol C Tables 4.2.6.8 and 6.1.1.4'
H H 0.0000 0.0000 'International Tables Vol C Tables 4.2.6.8 and 6.1.1.4'
Cl Cl 0.1484 0.1585 'International Tables Vol C Tables 4.2.6.8 and 6.1.1.4'
Cu Cu 0.3201 1.2651 'International Tables Vol C Tables 4.2.6.8 and 6.1.1.4'
N N 0.0061 0.0033 'International Tables Vol C Tables 4.2.6.8 and 6.1.1.4'
O O 0.0106 0.0060 'International Tables Vol C Tables 4.2.6.8 and 6.1.1.4'

loop_
_geom_angle_atom_site_label_1
_geom_angle_atom_site_label_2
_geom_angle_atom_site_label_3
_geom_angle
_geom_angle_site_symmetry_1
_geom_angle_site_symmetry_3
_geom_angle_publ_flag
O3 Cu1 N2 101.8(3) 1_565 . ?
O3 Cu1 N3 95.4(4) 1_565 . ?
O3 Cu1 N4 98.3(4) 1_565 . ?
N1 Cu1 O3 168.3(4) . 1_565 ?
N1 Cu1 N2 81.4(4) . . ?
N1 Cu1 N3 96.1(4) . . ?
N1 Cu1 N4 81.2(4) . . ?
N2 Cu1 N3 84.0(5) . . ?
N2 Cu1 N4 157.1(4) . . ?
N4 Cu1 N3 83.2(4) . . ?
O7 Cu2 N10 102.4(4) 1_565 . ?
O7 Cu2 N11 99.5(4) 1_565 . ?
O7 Cu2 N12 97.2(4) 1_565 . ?
N9 Cu2 O7 163.6(4) . 1_565 ?
N9 Cu2 N10 81.9(3) . . ?
N9 Cu2 N11 96.7(4) . . ?
N9 Cu2 N12 81.8(4) . . ?
N10 Cu2 N11 84.3(4) . . ?
N12 Cu2 N10 158.4(4) . . ?
N12 Cu2 N11 83.7(4) . . ?
O1 Cu3 N6 102.3(3) . . ?
O1 Cu3 N7 98.1(4) . . ?
O1 Cu3 N8 97.8(4) . . ?
N5 Cu3 O1 165.4(4) . . ?
N5 Cu3 N6 81.4(4) . . ?
N5 Cu3 N7 96.3(4) . . ?
N5 Cu3 N8 81.5(4) . . ?
N6 Cu3 N7 83.9(5) . . ?
N6 Cu3 N8 157.7(4) . . ?
N8 Cu3 N7 83.8(4) . . ?
O5 Cu4 N14 101.5(4) . . ?
O5 Cu4 N15 94.9(4) . . ?
O5 Cu4 N16 97.7(4) . . ?
N13 Cu4 O5 168.5(4) . . ?
N13 Cu4 N14 81.9(4) . . ?
N13 Cu4 N15 96.4(4) . . ?
N13 Cu4 N16 81.6(4) . . ?
N14 Cu4 N15 84.0(4) . . ?
N16 Cu4 N14 157.9(4) . . ?
N16 Cu4 N15 83.5(4) . . ?
C1 O1 Cu3 123.0(8) . . ?
C13 O3 Cu1 119.6(8) . 1_545 ?
C25 O5 Cu4 119.5(8) . . ?
C37 O7 Cu2 120.4(8) . 1_545 ?
C4 N1 Cu1 119.6(7) . . ?
C11 N1 Cu1 119.1(7) . . ?
C11 N1 C4 121.3(9) . . ?
Cu1 N2 H2 107.9 . . ?
C9 N2 Cu1 105.0(7) . . ?
C9 N2 H2 107.8 . . ?
C10 N2 Cu1 112.1(7) . . ?
C10 N2 H2 108.0 . . ?
C10 N2 C9 115.8(9) . . ?
Cu1 N3 H3 110.4 . . ?
C7 N3 Cu1 102.0(7) . . ?
C7 N3 H3 110.6 . . ?
C7 N3 C8 120.2(9) . . ?
C8 N3 Cu1 102.3(7) . . ?
C8 N3 H3 110.3 . . ?
Cu1 N4 H4 109.1 . . ?
C5 N4 Cu1 107.8(7) . . ?
C5 N4 H4 108.8 . . ?
C5 N4 C6 114.2(9) . . ?
C6 N4 Cu1 107.7(7) . . ?
C6 N4 H4 109.2 . . ?
C16 N5 Cu3 120.5(7) . . ?
C23 N5 Cu3 118.9(7) . . ?
C23 N5 C16 120.2(9) . . ?
Cu3 N6 H6 108.5 . . ?
C21 N6 Cu3 106.2(8) . . ?
C21 N6 H6 108.4 . . ?
C22 N6 Cu3 110.4(7) . . ?
C22 N6 H6 108.5 . . ?
C22 N6 C21 114.6(9) . . ?
Cu3 N7 H7 110.8 . . ?
C19 N7 Cu3 102.1(8) . . ?
C19 N7 H7 111.0 . . ?
C19 N7 C20 119.6(10) . . ?
C20 N7 Cu3 102.0(8) . . ?
C20 N7 H7 110.5 . . ?
Cu3 N8 H8 109.1 . . ?
C17 N8 Cu3 109.2(7) . . ?
C17 N8 H8 109.0 . . ?
C17 N8 C18 113.3(10) . . ?
C18 N8 Cu3 107.0(7) . . ?
C18 N8 H8 109.0 . . ?
C28 N9 Cu2 118.5(7) . . ?
C28 N9 C35 122.8(9) . . ?
C35 N9 Cu2 118.1(7) . . ?
Cu2 N10 H10 109.9 . . ?
C29 N10 Cu2 109.8(7) . . ?
C29 N10 H10 109.7 . . ?
C30 N10 Cu2 105.9(7) . . ?
C30 N10 H10 110.2 . . ?
C30 N10 C29 111.3(8) . . ?
Cu2 N11 H11 110.9 . . ?
C31 N11 Cu2 104.6(7) . . ?
C31 N11 H11 110.9 . . ?
C31 N11 C32 115.3(9) . . ?
C32 N11 Cu2 103.9(7) . . ?
C32 N11 H11 110.7 . . ?
Cu2 N12 H12A 109.1 . . ?
C33 N12 Cu2 107.5(7) . . ?
C33 N12 H12A 109.0 . . ?
C33 N12 C34 112.9(10) . . ?
C34 N12 Cu2 109.0(7) . . ?
C34 N12 H12A 109.3 . . ?
C40 N13 Cu4 119.2(7) . . ?
C40 N13 C48 122.8(9) . . ?
C48 N13 Cu4 117.9(8) . . ?
Cu4 N14 H14 109.3 . . ?
C41 N14 Cu4 110.9(6) . . ?
C41 N14 H14 109.2 . . ?
C42 N14 Cu4 104.7(7) . . ?
C42 N14 H14 109.3 . . ?
C42 N14 C41 113.3(8) . . ?
Cu4 N15 H15A 110.3 . . ?
C43 N15 Cu4 104.9(7) . . ?
C43 N15 H15A 110.7 . . ?
C43 N15 C45 118.0(10) . . ?
C45 N15 Cu4 102.3(7) . . ?
C45 N15 H15A 110.0 . . ?
Cu4 N16 H16 109.0 . . ?
C46 N16 Cu4 108.1(7) . . ?
C46 N16 H16 108.9 . . ?
C47 N16 Cu4 108.4(7) . . ?
C47 N16 H16 109.0 . . ?
C47 N16 C46 113.4(10) . . ?
O1 C1 O2 128.2(10) . . ?
O1 C1 C2 116.4(11) . . ?
O2 C1 C2 115.3(10) . . ?
C3 C2 C1 121.2(10) . . ?
C12 C2 C1 118.9(10) . . ?
C12 C2 C3 119.9(10) . . ?
C2 C3 H3A 120.7 . . ?
C4 C3 C2 118.5(11) . . ?
C4 C3 H3A 120.7 . . ?
N1 C4 C3 120.9(11) . . ?
N1 C4 C5 111.9(9) . . ?
C3 C4 C5 127.1(11) . . ?
N4 C5 C4 111.8(9) . . ?
N4 C5 H5A 109.3 . . ?
N4 C5 H5B 109.3 . . ?
C4 C5 H5A 109.3 . . ?
C4 C5 H5B 109.3 . . ?
H5A C5 H5B 107.9 . . ?
N4 C6 H6A 109.0 . . ?
N4 C6 H6B 109.0 . . ?
N4 C6 C7 112.7(10) . . ?
H6A C6 H6B 107.8 . . ?
C7 C6 H6A 109.0 . . ?
C7 C6 H6B 109.0 . . ?
N3 C7 C6 107.0(10) . . ?
N3 C7 H7A 110.3 . . ?
N3 C7 H7B 110.3 . . ?
C6 C7 H7A 110.3 . . ?
C6 C7 H7B 110.3 . . ?
H7A C7 H7B 108.6 . . ?
N3 C8 H8A 109.8 . . ?
N3 C8 H8B 109.8 . . ?
N3 C8 C9 109.4(8) . . ?
H8A C8 H8B 108.3 . . ?
C9 C8 H8A 109.8 . . ?
C9 C8 H8B 109.8 . . ?
N2 C9 C8 110.1(8) . . ?
N2 C9 H9A 109.6 . . ?
N2 C9 H9B 109.6 . . ?
C8 C9 H9A 109.6 . . ?
C8 C9 H9B 109.6 . . ?
H9A C9 H9B 108.2 . . ?
N2 C10 H10A 109.4 . . ?
N2 C10 H10B 109.4 . . ?
N2 C10 C11 111.0(9) . . ?
H10A C10 H10B 108.0 . . ?
C11 C10 H10A 109.4 . . ?
C11 C10 H10B 109.4 . . ?
N1 C11 C10 114.7(9) . . ?
N1 C11 C12 120.1(10) . . ?
C12 C11 C10 125.1(10) . . ?
C2 C12 H12 120.3 . . ?
C11 C12 C2 119.4(10) . . ?
C11 C12 H12 120.3 . . ?
O3 C13 C14 117.2(11) . . ?
O4 C13 O3 127.3(10) . . ?
O4 C13 C14 115.6(10) . . ?
C15 C14 C13 122.5(10) . . ?
C24 C14 C13 118.3(10) . . ?
C24 C14 C15 119.2(10) . . ?
C14 C15 H15 120.9 . . ?
C16 C15 C14 118.2(11) . . ?
C16 C15 H15 120.9 . . ?
N5 C16 C15 122.1(11) . . ?
N5 C16 C17 111.1(8) . . ?
C15 C16 C17 126.7(11) . . ?
N8 C17 C16 111.9(9) . . ?
N8 C17 H17A 109.2 . . ?
N8 C17 H17B 109.2 . . ?
C16 C17 H17A 109.2 . . ?
C16 C17 H17B 109.2 . . ?
H17A C17 H17B 107.9 . . ?
N8 C18 H18A 109.2 . . ?
N8 C18 H18B 109.2 . . ?
N8 C18 C19 112.0(10) . . ?
H18A C18 H18B 107.9 . . ?
C19 C18 H18A 109.2 . . ?
C19 C18 H18B 109.2 . . ?
N7 C19 C18 108.3(10) . . ?
N7 C19 H19A 110.0 . . ?
N7 C19 H19B 110.0 . . ?
C18 C19 H19A 110.0 . . ?
C18 C19 H19B 110.0 . . ?
H19A C19 H19B 108.4 . . ?
N7 C20 H20A 109.9 . . ?
N7 C20 H20B 109.9 . . ?
N7 C20 C21 108.9(10) . . ?
H20A C20 H20B 108.3 . . ?
C21 C20 H20A 109.9 . . ?
C21 C20 H20B 109.9 . . ?
N6 C21 C20 111.6(10) . . ?
N6 C21 H21A 109.3 . . ?
N6 C21 H21B 109.3 . . ?
C20 C21 H21A 109.3 . . ?
C20 C21 H21B 109.3 . . ?
H21A C21 H21B 108.0 . . ?
N6 C22 H22A 109.4 . . ?
N6 C22 H22B 109.4 . . ?
N6 C22 C23 111.0(10) . . ?
H22A C22 H22B 108.0 . . ?
C23 C22 H22A 109.4 . . ?
C23 C22 H22B 109.4 . . ?
N5 C23 C22 114.0(9) . . ?
N5 C23 C24 120.4(10) . . ?
C24 C23 C22 125.5(10) . . ?
C14 C24 C23 119.9(10) . . ?
C14 C24 H24 120.1 . . ?
C23 C24 H24 120.1 . . ?
O5 C25 C26 115.1(11) . . ?
O6 C25 O5 126.0(10) . . ?
O6 C25 C26 118.9(11) . . ?
C27 C26 C25 116.7(11) . . ?
C27 C26 C36 120.5(9) . . ?
C36 C26 C25 122.9(11) . . ?
C26 C27 H27 120.7 . . ?
C26 C27 C28 118.7(10) . . ?
C28 C27 H27 120.7 . . ?
N9 C28 C27 119.9(10) . . ?
N9 C28 C29 115.6(9) . . ?
C27 C28 C29 124.5(10) . . ?
N10 C29 C28 110.7(9) . . ?
N10 C29 H29A 109.5 . . ?
N10 C29 H29B 109.5 . . ?
C28 C29 H29A 109.5 . . ?
C28 C29 H29B 109.5 . . ?
H29A C29 H29B 108.1 . . ?
N10 C30 H30A 109.2 . . ?
N10 C30 H30B 109.2 . . ?
N10 C30 C31 112.1(8) . . ?
H30A C30 H30B 107.9 . . ?
C31 C30 H30A 109.2 . . ?
C31 C30 H30B 109.2 . . ?
N11 C31 C30 105.9(8) . . ?
N11 C31 H31A 110.6 . . ?
N11 C31 H31B 110.6 . . ?
C30 C31 H31A 110.6 . . ?
C30 C31 H31B 110.6 . . ?
H31A C31 H31B 108.7 . . ?
N11 C32 H32A 110.1 . . ?
N11 C32 H32B 110.1 . . ?
H32A C32 H32B 108.4 . . ?
C33 C32 N11 108.1(10) . . ?
C33 C32 H32A 110.1 . . ?
C33 C32 H32B 110.1 . . ?
N12 C33 H33A 109.2 . . ?
N12 C33 H33B 109.2 . . ?
C32 C33 N12 112.2(11) . . ?
C32 C33 H33A 109.2 . . ?
C32 C33 H33B 109.2 . . ?
H33A C33 H33B 107.9 . . ?
N12 C34 H34A 109.8 . . ?
N12 C34 H34B 109.8 . . ?
N12 C34 C35 109.5(9) . . ?
H34A C34 H34B 108.2 . . ?
C35 C34 H34A 109.8 . . ?
C35 C34 H34B 109.8 . . ?
N9 C35 C34 114.6(8) . . ?
N9 C35 C36 120.5(11) . . ?
C36 C35 C34 124.7(11) . . ?
C26 C36 H36 121.2 . . ?
C35 C36 C26 117.7(11) . . ?
C35 C36 H36 121.2 . . ?
O7 C37 C38 114.5(12) . . ?
O8 C37 O7 125.9(10) . . ?
O8 C37 C38 119.4(11) . . ?
C39 C38 C37 116.5(11) . . ?
C49 C38 C37 123.3(11) . . ?
C49 C38 C39 120.2(9) . . ?
C38 C39 H39 121.3 . . ?
C40 C39 C38 117.5(10) . . ?
C40 C39 H39 121.3 . . ?
N13 C40 C39 121.5(10) . . ?
N13 C40 C41 116.0(9) . . ?
C39 C40 C41 122.5(10) . . ?
N14 C41 C40 110.9(9) . . ?
N14 C41 H41A 109.5 . . ?
N14 C41 H41B 109.5 . . ?
C40 C41 H41A 109.5 . . ?
C40 C41 H41B 109.5 . . ?
H41A C41 H41B 108.0 . . ?
N14 C42 H42A 109.4 . . ?
N14 C42 H42B 109.4 . . ?
N14 C42 C43 111.3(9) . . ?
H42A C42 H42B 108.0 . . ?
C43 C42 H42A 109.4 . . ?
C43 C42 H42B 109.4 . . ?
N15 C43 C42 105.5(9) . . ?
N15 C43 H43A 110.6 . . ?
N15 C43 H43B 110.6 . . ?
C42 C43 H43A 110.6 . . ?
C42 C43 H43B 110.6 . . ?
H43A C43 H43B 108.8 . . ?
N15 C45 H45A 109.9 . . ?
N15 C45 H45B 109.9 . . ?
N15 C45 C46 108.9(10) . . ?
H45A C45 H45B 108.3 . . ?
C46 C45 H45A 109.9 . . ?
C46 C45 H45B 109.9 . . ?
N16 C46 C45 111.6(11) . . ?
N16 C46 H46A 109.3 . . ?
N16 C46 H46B 109.3 . . ?
C45 C46 H46A 109.3 . . ?
C45 C46 H46B 109.3 . . ?
H46A C46 H46B 108.0 . . ?
N16 C47 H47A 109.8 . . ?
N16 C47 H47B 109.8 . . ?
N16 C47 C48 109.2(9) . . ?
H47A C47 H47B 108.3 . . ?
C48 C47 H47A 109.8 . . ?
C48 C47 H47B 109.8 . . ?
N13 C48 C47 115.4(8) . . ?
N13 C48 C49 119.3(11) . . ?
C49 C48 C47 125.1(11) . . ?
C38 C49 C48 118.6(11) . . ?
C38 C49 H49 120.7 . . ?
C48 C49 H49 120.7 . . ?
O11 Cl1 O12 115.4(5) . . ?
O11 Cl1 O13 109.4(6) . . ?
O11 Cl1 O14 107.0(6) . . ?
O12 Cl1 O13 109.1(5) . . ?
O12 Cl1 O14 106.9(5) . . ?
O13 Cl1 O14 108.8(5) . . ?
O22 Cl2 O21 109.9(5) . . ?
O23 Cl2 O21 106.3(5) . . ?
O23 Cl2 O22 108.0(5) . . ?
O24 Cl2 O21 110.6(4) . . ?
O24 Cl2 O22 109.9(5) . . ?
O24 Cl2 O23 112.0(6) . . ?
O31 Cl3 O32 108.7(5) . . ?
O33 Cl3 O31 110.2(6) . . ?
O33 Cl3 O32 109.1(5) . . ?
O33 Cl3 O34 110.2(8) . . ?
O34 Cl3 O31 108.2(8) . . ?
O34 Cl3 O32 110.4(5) . . ?
O42 Cl4 O41 107.8(6) . . ?
O43 Cl4 O41 110.2(6) . . ?
O43 Cl4 O42 109.0(6) . . ?
O44 Cl4 O41 110.1(6) . . ?
O44 Cl4 O42 112.6(7) . . ?
O44 Cl4 O43 107.2(7) . . ?

loop_
_geom_bond_atom_site_label_1
_geom_bond_atom_site_label_2
_geom_bond_distance
_geom_bond_site_symmetry_2
_geom_bond_publ_flag
Cu1 O3 1.943(7) 1_565 ?
Cu1 N1 1.936(9) . ?
Cu1 N2 2.056(10) . ?
Cu1 N3 2.266(11) . ?
Cu1 N4 2.070(10) . ?
Cu2 O7 1.952(7) 1_565 ?
Cu2 N9 1.946(9) . ?
Cu2 N10 2.084(10) . ?
Cu2 N11 2.182(11) . ?
Cu2 N12 2.072(10) . ?
Cu3 O1 1.936(7) . ?
Cu3 N5 1.934(9) . ?
Cu3 N6 2.061(10) . ?
Cu3 N7 2.257(12) . ?
Cu3 N8 2.062(10) . ?
Cu4 O5 1.963(7) . ?
Cu4 N13 1.953(9) . ?
Cu4 N14 2.084(10) . ?
Cu4 N15 2.207(11) . ?
Cu4 N16 2.083(10) . ?
O1 C1 1.257(15) . ?
O2 C1 1.270(14) . ?
O3 C13 1.270(15) . ?
O4 C13 1.246(14) . ?
O5 C25 1.282(16) . ?
O6 C25 1.219(14) . ?
O7 C37 1.286(16) . ?
O8 C37 1.216(15) . ?
N1 C4 1.354(13) . ?
N1 C11 1.341(14) . ?
N2 H2 0.9999 . ?
N2 C9 1.479(14) . ?
N2 C10 1.456(12) . ?
N3 H3 1.0002 . ?
N3 C7 1.450(15) . ?
N3 C8 1.451(14) . ?
N4 H4 1.0007 . ?
N4 C5 1.477(13) . ?
N4 C6 1.483(16) . ?
N5 C16 1.353(14) . ?
N5 C23 1.334(14) . ?
N6 H6 1.0007 . ?
N6 C21 1.479(15) . ?
N6 C22 1.454(13) . ?
N7 H7 0.9999 . ?
N7 C19 1.449(16) . ?
N7 C20 1.464(15) . ?
N8 H8 1.0006 . ?
N8 C17 1.472(12) . ?
N8 C18 1.482(16) . ?
N9 C28 1.335(14) . ?
N9 C35 1.344(14) . ?
N10 H10 1.0005 . ?
N10 C29 1.490(12) . ?
N10 C30 1.477(14) . ?
N11 H11 1.0002 . ?
N11 C31 1.483(13) . ?
N11 C32 1.492(16) . ?
N12 H12A 1.0013 . ?
N12 C33 1.493(17) . ?
N12 C34 1.496(12) . ?
N13 C40 1.326(14) . ?
N13 C48 1.328(13) . ?
N14 H14 1.0004 . ?
N14 C41 1.493(12) . ?
N14 C42 1.471(15) . ?
N15 H15A 0.9998 . ?
N15 C43 1.480(14) . ?
N15 C45 1.489(15) . ?
N16 H16 0.9999 . ?
N16 C46 1.491(17) . ?
N16 C47 1.488(12) . ?
C1 C2 1.525(14) . ?
C2 C3 1.391(15) . ?
C2 C12 1.383(15) . ?
C3 H3A 0.9500 . ?
C3 C4 1.373(13) . ?
C4 C5 1.493(15) . ?
C5 H5A 0.9900 . ?
C5 H5B 0.9900 . ?
C6 H6A 0.9900 . ?
C6 H6B 0.9900 . ?
C6 C7 1.545(16) . ?
C7 H7A 0.9900 . ?
C7 H7B 0.9900 . ?
C8 H8A 0.9900 . ?
C8 H8B 0.9900 . ?
C8 C9 1.529(15) . ?
C9 H9A 0.9900 . ?
C9 H9B 0.9900 . ?
C10 H10A 0.9900 . ?
C10 H10B 0.9900 . ?
C10 C11 1.503(14) . ?
C11 C12 1.383(13) . ?
C12 H12 0.9500 . ?
C13 C14 1.510(14) . ?
C14 C15 1.395(15) . ?
C14 C24 1.381(15) . ?
C15 H15 0.9500 . ?
C15 C16 1.369(12) . ?
C16 C17 1.516(15) . ?
C17 H17A 0.9900 . ?
C17 H17B 0.9900 . ?
C18 H18A 0.9900 . ?
C18 H18B 0.9900 . ?
C18 C19 1.532(17) . ?
C19 H19A 0.9900 . ?
C19 H19B 0.9900 . ?
C20 H20A 0.9900 . ?
C20 H20B 0.9900 . ?
C20 C21 1.507(18) . ?
C21 H21A 0.9900 . ?
C21 H21B 0.9900 . ?
C22 H22A 0.9900 . ?
C22 H22B 0.9900 . ?
C22 C23 1.499(15) . ?
C23 C24 1.383(13) . ?
C24 H24 0.9500 . ?
C25 C26 1.504(13) . ?
C26 C27 1.392(15) . ?
C26 C36 1.407(16) . ?
C27 H27 0.9500 . ?
C27 C28 1.405(12) . ?
C28 C29 1.497(14) . ?
C29 H29A 0.9900 . ?
C29 H29B 0.9900 . ?
C30 H30A 0.9900 . ?
C30 H30B 0.9900 . ?
C30 C31 1.545(15) . ?
C31 H31A 0.9900 . ?
C31 H31B 0.9900 . ?
C32 H32A 0.9900 . ?
C32 H32B 0.9900 . ?
C32 C33 1.483(18) . ?
C33 H33A 0.9900 . ?
C33 H33B 0.9900 . ?
C34 H34A 0.9900 . ?
C34 H34B 0.9900 . ?
C34 C35 1.498(16) . ?
C35 C36 1.402(12) . ?
C36 H36 0.9500 . ?
C37 C38 1.511(14) . ?
C38 C39 1.397(16) . ?
C38 C49 1.394(17) . ?
C39 H39 0.9500 . ?
C39 C40 1.385(13) . ?
C40 C41 1.516(14) . ?
C41 H41A 0.9900 . ?
C41 H41B 0.9900 . ?
C42 H42A 0.9900 . ?
C42 H42B 0.9900 . ?
C42 C43 1.548(17) . ?
C43 H43A 0.9900 . ?
C43 H43B 0.9900 . ?
C45 H45A 0.9900 . ?
C45 H45B 0.9900 . ?
C45 C46 1.494(18) . ?
C46 H46A 0.9900 . ?
C46 H46B 0.9900 . ?
C47 H47A 0.9900 . ?
C47 H47B 0.9900 . ?
C47 C48 1.513(16) . ?
C48 C49 1.407(12) . ?
C49 H49 0.9500 . ?
Cl1 O11 1.408(10) . ?
Cl1 O12 1.411(6) . ?
Cl1 O13 1.441(10) . ?
Cl1 O14 1.482(7) . ?
Cl2 O21 1.470(7) . ?
Cl2 O22 1.444(9) . ?
Cl2 O23 1.424(10) . ?
Cl2 O24 1.382(7) . ?
Cl3 O31 1.426(11) . ?
Cl3 O32 1.450(9) . ?
Cl3 O33 1.376(9) . ?
Cl3 O34 1.383(7) . ?
Cl4 O41 1.445(9) . ?
Cl4 O42 1.423(8) . ?
Cl4 O43 1.419(10) . ?
Cl4 O44 1.415(9) . ?

loop_
_geom_torsion_atom_site_label_1
_geom_torsion_atom_site_label_2
_geom_torsion_atom_site_label_3
_geom_torsion_atom_site_label_4
_geom_torsion
_geom_torsion_site_symmetry_1
_geom_torsion_site_symmetry_2
_geom_torsion_site_symmetry_3
_geom_torsion_site_symmetry_4
_geom_torsion_publ_flag
Cu1 O3 C13 O4 -13.0(18) 1_545 . . . ?
Cu1 O3 C13 C14 166.4(8) 1_545 . . . ?
Cu1 N1 C4 C3 177.5(10) . . . . ?
Cu1 N1 C4 C5 -5.2(14) . . . . ?
Cu1 N1 C11 C10 4.7(14) . . . . ?
Cu1 N1 C11 C12 -179.0(9) . . . . ?
Cu1 N2 C9 C8 -48.3(8) . . . . ?
Cu1 N2 C10 C11 14.1(12) . . . . ?
Cu1 N3 C7 C6 48.0(10) . . . . ?
Cu1 N3 C8 C9 -39.0(8) . . . . ?
Cu1 N4 C5 C4 -30.1(11) . . . . ?
Cu1 N4 C6 C7 34.2(11) . . . . ?
Cu2 O7 C37 O8 14.8(19) 1_545 . . . ?
Cu2 O7 C37 C38 -169.8(8) 1_545 . . . ?
Cu2 N9 C28 C27 173.2(9) . . . . ?
Cu2 N9 C28 C29 -9.2(14) . . . . ?
Cu2 N9 C35 C34 11.4(14) . . . . ?
Cu2 N9 C35 C36 -172.2(10) . . . . ?
Cu2 N10 C29 C28 -19.3(11) . . . . ?
Cu2 N10 C30 C31 40.1(8) . . . . ?
Cu2 N11 C31 C30 44.4(8) . . . . ?
Cu2 N11 C32 C33 -45.0(10) . . . . ?
Cu2 N12 C33 C32 -35.6(11) . . . . ?
Cu2 N12 C34 C35 27.7(11) . . . . ?
Cu3 O1 C1 O2 -8.5(19) . . . . ?
Cu3 O1 C1 C2 167.6(8) . . . . ?
Cu3 N5 C16 C15 173.6(9) . . . . ?
Cu3 N5 C16 C17 -9.4(13) . . . . ?
Cu3 N5 C23 C22 8.8(14) . . . . ?
Cu3 N5 C23 C24 -174.5(10) . . . . ?
Cu3 N6 C21 C20 -42.5(11) . . . . ?
Cu3 N6 C22 C23 21.9(12) . . . . ?
Cu3 N7 C19 C18 45.2(10) . . . . ?
Cu3 N7 C20 C21 -42.8(10) . . . . ?
Cu3 N8 C17 C16 -25.8(11) . . . . ?
Cu3 N8 C18 C19 37.9(11) . . . . ?
Cu4 O5 C25 O6 16.3(17) . . . . ?
Cu4 O5 C25 C26 -164.8(8) . . . . ?
Cu4 N13 C40 C39 179.6(9) . . . . ?
Cu4 N13 C40 C41 -2.8(15) . . . . ?
Cu4 N13 C48 C47 6.3(14) . . . . ?
Cu4 N13 C48 C49 -178.4(9) . . . . ?
Cu4 N14 C41 C40 -11.4(11) . . . . ?
Cu4 N14 C42 C43 47.1(10) . . . . ?
Cu4 N15 C43 C42 41.3(9) . . . . ?
Cu4 N15 C45 C46 -47.5(10) . . . . ?
Cu4 N16 C46 C45 -33.3(11) . . . . ?
Cu4 N16 C47 C48 29.1(11) . . . . ?
O1 C1 C2 C3 22.1(17) . . . . ?
O1 C1 C2 C12 -161.1(11) . . . . ?
O2 C1 C2 C3 -161.2(11) . . . . ?
O2 C1 C2 C12 15.5(16) . . . . ?
O3 C13 C14 C15 31.6(17) . . . . ?
O3 C13 C14 C24 -149.2(12) . . . . ?
O4 C13 C14 C15 -149.0(12) . . . . ?
O4 C13 C14 C24 30.2(17) . . . . ?
O5 C25 C26 C27 153.9(11) . . . . ?
O5 C25 C26 C36 -27.2(17) . . . . ?
O6 C25 C26 C27 -27.1(17) . . . . ?
O6 C25 C26 C36 151.8(12) . . . . ?
O7 C37 C38 C39 156.5(12) . . . . ?
O7 C37 C38 C49 -23.9(18) . . . . ?
O8 C37 C38 C39 -27.8(18) . . . . ?
O8 C37 C38 C49 151.8(13) . . . . ?
N1 C4 C5 N4 24.0(14) . . . . ?
N1 C11 C12 C2 1.9(18) . . . . ?
N2 C10 C11 N1 -12.5(15) . . . . ?
N2 C10 C11 C12 171.5(11) . . . . ?
N3 C8 C9 N2 62.6(10) . . . . ?
N4 C6 C7 N3 -59.2(12) . . . . ?
N5 C16 C17 N8 23.4(14) . . . . ?
N5 C23 C24 C14 1(2) . . . . ?
N6 C22 C23 N5 -20.5(15) . . . . ?
N6 C22 C23 C24 163.0(12) . . . . ?
N7 C20 C21 N6 61.2(13) . . . . ?
N8 C18 C19 N7 -59.8(13) . . . . ?
N9 C28 C29 N10 19.1(15) . . . . ?
N9 C35 C36 C26 -1.2(19) . . . . ?
N10 C30 C31 N11 -59.5(10) . . . . ?
N11 C32 C33 N12 56.4(12) . . . . ?
N12 C34 C35 N9 -26.2(15) . . . . ?
N12 C34 C35 C36 157.6(13) . . . . ?
N13 C40 C41 N14 9.6(15) . . . . ?
N13 C48 C49 C38 -1.3(19) . . . . ?
N14 C42 C43 N15 -62.4(12) . . . . ?
N15 C45 C46 N16 57.1(13) . . . . ?
N16 C47 C48 N13 -24.3(15) . . . . ?
N16 C47 C48 C49 160.8(12) . . . . ?
C1 C2 C3 C4 176.0(11) . . . . ?
C1 C2 C12 C11 -177.5(11) . . . . ?
C2 C3 C4 N1 1.1(19) . . . . ?
C2 C3 C4 C5 -175.8(12) . . . . ?
C3 C2 C12 C11 -0.7(18) . . . . ?
C3 C4 C5 N4 -158.9(13) . . . . ?
C4 N1 C11 C10 -177.8(11) . . . . ?
C4 N1 C11 C12 -1.6(18) . . . . ?
C5 N4 C6 C7 -85.4(11) . . . . ?
C6 N4 C5 C4 89.5(12) . . . . ?
C7 N3 C8 C9 -151.0(10) . . . . ?
C8 N3 C7 C6 160.1(9) . . . . ?
C9 N2 C10 C11 -106.3(11) . . . . ?
C10 N2 C9 C8 75.9(11) . . . . ?
C10 C11 C12 C2 177.7(11) . . . . ?
C11 N1 C4 C3 0.1(18) . . . . ?
C11 N1 C4 C5 177.4(11) . . . . ?
C12 C2 C3 C4 -0.7(18) . . . . ?
C13 C14 C15 C16 177.4(12) . . . . ?
C13 C14 C24 C23 -178.1(11) . . . . ?
C14 C15 C16 N5 0.8(18) . . . . ?
C14 C15 C16 C17 -175.7(12) . . . . ?
C15 C14 C24 C23 1.1(19) . . . . ?
C15 C16 C17 N8 -159.8(12) . . . . ?
C16 N5 C23 C22 -178.5(11) . . . . ?
C16 N5 C23 C24 -1.8(18) . . . . ?
C17 N8 C18 C19 -82.6(12) . . . . ?
C18 N8 C17 C16 93.4(12) . . . . ?
C19 N7 C20 C21 -154.3(11) . . . . ?
C20 N7 C19 C18 156.6(11) . . . . ?
C21 N6 C22 C23 -98.0(12) . . . . ?
C22 N6 C21 C20 79.7(13) . . . . ?
C22 C23 C24 C14 177.1(12) . . . . ?
C23 N5 C16 C15 1.0(18) . . . . ?
C23 N5 C16 C17 178.0(11) . . . . ?
C24 C14 C15 C16 -1.8(18) . . . . ?
C25 C26 C27 C28 177.5(11) . . . . ?
C25 C26 C36 C35 -176.5(12) . . . . ?
C26 C27 C28 N9 -0.7(18) . . . . ?
C26 C27 C28 C29 -178.1(11) . . . . ?
C27 C26 C36 C35 2.3(18) . . . . ?
C27 C28 C29 N10 -163.5(11) . . . . ?
C28 N9 C35 C34 -177.2(11) . . . . ?
C28 N9 C35 C36 -0.9(18) . . . . ?
C29 N10 C30 C31 -79.2(11) . . . . ?
C30 N10 C29 C28 97.7(11) . . . . ?
C31 N11 C32 C33 -158.9(10) . . . . ?
C32 N11 C31 C30 157.9(9) . . . . ?
C33 N12 C34 C35 -91.7(12) . . . . ?
C34 N12 C33 C32 84.6(12) . . . . ?
C34 C35 C36 C26 174.7(12) . . . . ?
C35 N9 C28 C27 1.9(18) . . . . ?
C35 N9 C28 C29 179.5(11) . . . . ?
C36 C26 C27 C28 -1.3(18) . . . . ?
C37 C38 C39 C40 178.2(11) . . . . ?
C37 C38 C49 C48 -177.0(12) . . . . ?
C38 C39 C40 N13 -1.2(19) . . . . ?
C38 C39 C40 C41 -178.6(11) . . . . ?
C39 C38 C49 C48 2.5(18) . . . . ?
C39 C40 C41 N14 -172.8(11) . . . . ?
C40 N13 C48 C47 -176.5(12) . . . . ?
C40 N13 C48 C49 -1.2(19) . . . . ?
C41 N14 C42 C43 -73.8(12) . . . . ?
C42 N14 C41 C40 106.0(11) . . . . ?
C43 N15 C45 C46 -162.0(10) . . . . ?
C45 N15 C43 C42 154.3(10) . . . . ?
C46 N16 C47 C48 -91.0(12) . . . . ?
C47 N16 C46 C45 86.9(12) . . . . ?
C47 C48 C49 C38 173.5(12) . . . . ?
C48 N13 C40 C39 2.5(19) . . . . ?
C48 N13 C40 C41 -179.9(11) . . . . ?
C49 C38 C39 C40 -1.4(18) . . . . ?

loop_
_twin_individual_id
_twin_individual_mass_fraction_refined
1 0.47(3)
2 0.53(3)
